data_8104736
loop_
_publ_author_name
'Usman, Rabia'
'Khan, Arshad'
'Refat, Moamen S.'
'Al-Hazmi, Ghaferah H.'
'He, Nongyue'

_publ_section_title
;
 Synthesis and crystal structure of
 (2E,2&#x2032;E)-3,3&#x2032;-(1,3-phenylene)bis(1-(3-bromophenyl)prop-2-en-1-one),
 C24H16Br2O2
;
_journal_issue 4
_journal_name_full 'Zeitschrift f\"ur Kristallographie - New Crystal Structures'
_journal_page_first 863
_journal_page_last 864
_journal_paper_doi 10.1515/ncrs-2021-0139
_journal_volume 236
_journal_year 2021
_chemical_formula_sum 'C24 H16 Br2 N0 O2'
_chemical_formula_weight 496.19
_space_group_crystal_system orthorhombic
_space_group_IT_number 62
_space_group_name_Hall '-P 2ac 2n'
_space_group_name_H-M_alt 'P n m a'
_atom_sites_solution_hydrogens geom
_cell_angle_alpha 90
_cell_angle_beta 90
_cell_angle_gamma 90
_cell_formula_units_Z 4
_cell_length_a 7.407(3)
_cell_length_b 44.336(16)
_cell_length_c 6.046(2)
_cell_measurement_reflns_used 982
_cell_measurement_temperature 293(2)
_cell_measurement_theta_max 23.15
_cell_measurement_theta_min 2.75
_cell_volume 1985.5(13)
_computing_cell_refinement 'Bruker SMART'
_computing_data_collection 'Bruker SMART'
_computing_data_reduction 'Bruker SHELXTL'
_computing_molecular_graphics 'Bruker SHELXTL'
_computing_publication_material 'Bruker SHELXTL'
_computing_structure_refinement 'SHELXL-2013 (Sheldrick, 2013)'
_computing_structure_solution 'Bruker SHELXTL'
_diffrn_ambient_temperature 293(2)
_diffrn_measured_fraction_theta_full 0.975
_diffrn_measured_fraction_theta_max 0.999
_diffrn_measurement_device_type 'CCD area detector'
_diffrn_measurement_method 'phi and omega scans'
_diffrn_radiation_type MoK\a
_diffrn_radiation_wavelength 0.71073
_diffrn_reflns_av_R_equivalents 0.1086
_diffrn_reflns_av_unetI/netI 0.0774
_diffrn_reflns_Laue_measured_fraction_full 0.975
_diffrn_reflns_Laue_measured_fraction_max 0.999
_diffrn_reflns_limit_h_max 8
_diffrn_reflns_limit_h_min -7
_diffrn_reflns_limit_k_max 47
_diffrn_reflns_limit_k_min -52
_diffrn_reflns_limit_l_max 7
_diffrn_reflns_limit_l_min -7
_diffrn_reflns_number 7399
_diffrn_reflns_point_group_measured_fraction_full 0.975
_diffrn_reflns_point_group_measured_fraction_max 0.999
_diffrn_reflns_theta_full 25.242
_diffrn_reflns_theta_max 25.028
_diffrn_reflns_theta_min 1.837
_exptl_absorpt_coefficient_mu 4.100
_exptl_absorpt_correction_T_max 1.000
_exptl_absorpt_correction_T_min 0.062
_exptl_absorpt_correction_type multi-scan
_exptl_absorpt_process_details sadabs
_exptl_crystal_colour colorless
_exptl_crystal_density_diffrn 1.660
_exptl_crystal_description block
_exptl_crystal_F_000 984
_exptl_crystal_size_max 0.200
_exptl_crystal_size_mid 0.140
_exptl_crystal_size_min 0.100
_refine_diff_density_max 0.549
_refine_diff_density_min -0.429
_refine_diff_density_rms 0.092
_refine_ls_extinction_coef .
_refine_ls_extinction_method none
_refine_ls_goodness_of_fit_ref 1.135
_refine_ls_hydrogen_treatment constr
_refine_ls_matrix_type full
_refine_ls_number_parameters 130
_refine_ls_number_reflns 1779
_refine_ls_number_restraints 0
_refine_ls_restrained_S_all 1.135
_refine_ls_R_factor_all 0.0901
_refine_ls_R_factor_gt 0.0602
_refine_ls_shift/su_max 0.000
_refine_ls_shift/su_mean 0.000
_refine_ls_structure_factor_coef Fsqd
_refine_ls_weighting_details
; 
 w=1/[\s^2^(Fo^2^)+(0.0287P)^2^+3.5919P] 
 where P=(Fo^2^+2Fc^2^)/3 
;
_refine_ls_weighting_scheme calc
_refine_ls_wR_factor_gt 0.1208
_refine_ls_wR_factor_ref 0.1315
_reflns_Friedel_coverage 0.000
_reflns_Friedel_fraction_full .
_reflns_Friedel_fraction_max .
_reflns_number_gt 1183
_reflns_number_total 1779
_reflns_threshold_expression 'I > 2\s(I)'
_cod_data_source_file suppl_j_ncrs-2021-0139_suppl.cif
_cod_data_source_block a21106b
_cod_original_cell_volume 1985.6(13)
_cod_database_code 8104736
_shelx_space_group_comment
; 
The symmetry employed for this shelxl refinement is uniquely defined 
by the following loop, which should always be used as a source of 
symmetry information in preference to the above space-group names. 
They are only intended as comments. 
;
_shelx_estimated_absorpt_t_min 0.494
_shelx_estimated_absorpt_t_max 0.685
_shelxl_version_number 2013-2

loop_
_space_group_symop_operation_xyz
'x, y, z'
'-x+1/2, -y, z+1/2'
'-x, y+1/2, -z'
'x+1/2, -y+1/2, -z+1/2'
'-x, -y, -z'
'x-1/2, y, -z-1/2'
'x, -y-1/2, z'
'-x-1/2, y-1/2, z-1/2'

loop_
_atom_site_label
_atom_site_type_symbol
_atom_site_fract_x
_atom_site_fract_y
_atom_site_fract_z
_atom_site_U_iso_or_equiv
_atom_site_adp_type
_atom_site_occupancy
_atom_site_site_symmetry_order
_atom_site_calc_flag
_atom_site_refinement_flags_posn
_atom_site_refinement_flags_adp
_atom_site_refinement_flags_occupancy
_atom_site_disorder_assembly
_atom_site_disorder_group
Br1 Br 0.33707(10) 0.02317(2) 0.33389(13) 0.0622(3) Uani 1 1 d . . . . .
O1 O 0.2911(8) 0.14332(10) 0.4304(8) 0.0741(17) Uani 1 1 d . . . . .
C1 C 0.3569(8) 0.05838(12) 0.1574(11) 0.0453(15) Uani 1 1 d . . . . .
C2 C 0.4218(10) 0.05592(15) -0.0586(12) 0.0562(18) Uani 1 1 d . . . . .
H2 H 0.4492 0.0371 -0.1185 0.067 Uiso 1 1 calc R U . . .
C3 C 0.4440(10) 0.08155(16) -0.1802(12) 0.062(2) Uani 1 1 d . . . . .
H3 H 0.4919 0.0804 -0.3221 0.074 Uiso 1 1 calc R U . . .
C4 C 0.3962(10) 0.10920(14) -0.0943(11) 0.0521(18) Uani 1 1 d . . . . .
H4 H 0.4084 0.1264 -0.1809 0.063 Uiso 1 1 calc R U . . .
C5 C 0.3299(9) 0.11171(13) 0.1196(11) 0.0474(16) Uani 1 1 d . . . . .
C6 C 0.3108(9) 0.08564(12) 0.2468(12) 0.0467(16) Uani 1 1 d . . . . .
H6 H 0.2672 0.0868 0.3908 0.056 Uiso 1 1 calc R U . . .
C7 C 0.2874(10) 0.14117(13) 0.2288(13) 0.0519(18) Uani 1 1 d . . . . .
C8 C 0.2396(10) 0.16735(13) 0.0899(12) 0.0548(18) Uani 1 1 d . . . . .
H8 H 0.2185 0.1647 -0.0604 0.066 Uiso 1 1 calc R U . . .
C9 C 0.2267(9) 0.19450(12) 0.1772(11) 0.0479(16) Uani 1 1 d . . . . .
H9 H 0.2527 0.1960 0.3273 0.057 Uiso 1 1 calc R U . . .
C10 C 0.1760(9) 0.22249(12) 0.0655(11) 0.0452(15) Uani 1 1 d . . . . .
C11 C 0.0960(9) 0.22306(13) -0.1432(11) 0.0491(16) Uani 1 1 d . . . . .
H11 H 0.0694 0.2050 -0.2140 0.059 Uiso 1 1 calc R U . . .
C12 C 0.0554(13) 0.2500 -0.2467(17) 0.054(3) Uani 1 2 d S T P . .
H12 H 0.0010 0.2500 -0.3853 0.065 Uiso 1 2 calc R U P . .
C15 C 0.2110(12) 0.2500 0.1673(14) 0.041(2) Uani 1 2 d S T P . .
H15 H 0.2598 0.2500 0.3090 0.050 Uiso 1 2 calc R U P . .

loop_
_atom_site_aniso_label
_atom_site_aniso_U_11
_atom_site_aniso_U_22
_atom_site_aniso_U_33
_atom_site_aniso_U_23
_atom_site_aniso_U_13
_atom_site_aniso_U_12
Br1 0.0582(5) 0.0408(3) 0.0876(6) 0.0093(4) 0.0026(4) 0.0026(4)
O1 0.117(5) 0.049(3) 0.056(3) 0.004(2) -0.003(3) -0.003(3)
C1 0.030(4) 0.043(3) 0.062(4) 0.006(3) -0.004(4) 0.003(3)
C2 0.053(5) 0.054(4) 0.061(5) -0.008(4) -0.013(4) 0.009(4)
C3 0.051(5) 0.078(5) 0.056(4) -0.007(4) -0.003(4) -0.009(4)
C4 0.054(5) 0.052(4) 0.050(4) 0.011(3) -0.006(3) -0.009(3)
C5 0.039(4) 0.042(3) 0.061(4) 0.002(3) -0.008(3) 0.002(3)
C6 0.038(4) 0.042(3) 0.060(4) 0.007(3) -0.002(3) -0.006(3)
C7 0.050(5) 0.043(3) 0.063(4) 0.005(3) -0.006(4) -0.006(3)
C8 0.057(5) 0.048(4) 0.059(4) 0.007(3) -0.006(4) -0.003(4)
C9 0.044(4) 0.045(3) 0.054(4) 0.005(3) 0.000(3) -0.002(3)
C10 0.035(4) 0.044(3) 0.057(4) 0.000(3) -0.002(3) 0.002(3)
C11 0.038(4) 0.042(3) 0.067(4) -0.004(3) -0.009(3) -0.005(3)
C12 0.049(7) 0.054(5) 0.059(6) 0.000 -0.022(5) 0.000
C15 0.035(5) 0.044(4) 0.045(5) 0.000 0.001(4) 0.000

loop_
_atom_type_symbol
_atom_type_description
_atom_type_scat_dispersion_real
_atom_type_scat_dispersion_imag
_atom_type_scat_source
C C 0.0033 0.0016 'International Tables Vol C Tables 4.2.6.8 and 6.1.1.4'
H H 0.0000 0.0000 'International Tables Vol C Tables 4.2.6.8 and 6.1.1.4'
N N 0.0061 0.0033 'International Tables Vol C Tables 4.2.6.8 and 6.1.1.4'
O O 0.0106 0.0060 'International Tables Vol C Tables 4.2.6.8 and 6.1.1.4'
Br Br -0.2901 2.4595 'International Tables Vol C Tables 4.2.6.8 and 6.1.1.4'

loop_
_geom_angle_atom_site_label_1
_geom_angle_atom_site_label_2
_geom_angle_atom_site_label_3
_geom_angle
_geom_angle_site_symmetry_1
_geom_angle_site_symmetry_3
C6 C1 C2 121.7(6) . .
C6 C1 Br1 119.0(5) . .
C2 C1 Br1 119.3(5) . .
C3 C2 C1 118.7(6) . .
C2 C3 C4 120.5(7) . .
C3 C4 C5 120.9(6) . .
C4 C5 C6 118.9(6) . .
C4 C5 C7 123.7(6) . .
C6 C5 C7 117.3(6) . .
C1 C6 C5 119.2(6) . .
O1 C7 C8 120.7(6) . .
O1 C7 C5 120.2(6) . .
C8 C7 C5 119.1(6) . .
C9 C8 C7 120.5(6) . .
C8 C9 C10 127.5(6) . .
C15 C10 C11 117.7(6) . .
C15 C10 C9 119.5(6) . .
C11 C10 C9 122.8(6) . .
C12 C11 C10 121.2(6) . .
C11 C12 C11 119.7(9) . 7_565
C10 C15 C10 122.6(8) 7_565 .

loop_
_geom_bond_atom_site_label_1
_geom_bond_atom_site_label_2
_geom_bond_distance
_geom_bond_site_symmetry_2
Br1 C1 1.897(6) .
O1 C7 1.223(8) .
C1 C6 1.367(8) .
C1 C2 1.396(9) .
C2 C3 1.363(9) .
C3 C4 1.378(9) .
C4 C5 1.388(8) .
C5 C6 1.396(8) .
C5 C7 1.497(9) .
C7 C8 1.475(9) .
C8 C9 1.318(8) .
C9 C10 1.462(8) .
C10 C15 1.390(7) .
C10 C11 1.395(8) .
C11 C12 1.382(7) .
C12 C11 1.382(7) 7_565
C15 C10 1.390(7) 7_565

loop_
_geom_torsion_atom_site_label_1
_geom_torsion_atom_site_label_2
_geom_torsion_atom_site_label_3
_geom_torsion_atom_site_label_4
_geom_torsion
_geom_torsion_site_symmetry_1
_geom_torsion_site_symmetry_2
_geom_torsion_site_symmetry_3
_geom_torsion_site_symmetry_4
C6 C1 C2 C3 1.9(10) . . . .
Br1 C1 C2 C3 -176.7(5) . . . .
C1 C2 C3 C4 -2.7(11) . . . .
C2 C3 C4 C5 2.1(11) . . . .
C3 C4 C5 C6 -0.6(10) . . . .
C3 C4 C5 C7 175.6(7) . . . .
C2 C1 C6 C5 -0.4(10) . . . .
Br1 C1 C6 C5 178.2(5) . . . .
C4 C5 C6 C1 -0.3(10) . . . .
C7 C5 C6 C1 -176.7(6) . . . .
C4 C5 C7 O1 -154.4(7) . . . .
C6 C5 C7 O1 21.9(10) . . . .
C4 C5 C7 C8 26.2(10) . . . .
C6 C5 C7 C8 -157.6(6) . . . .
O1 C7 C8 C9 10.2(11) . . . .
C5 C7 C8 C9 -170.3(7) . . . .
C7 C8 C9 C10 -178.1(6) . . . .
C8 C9 C10 C15 -164.4(7) . . . .
C8 C9 C10 C11 14.4(11) . . . .
C15 C10 C11 C12 0.9(11) . . . .
C9 C10 C11 C12 -177.9(7) . . . .
C10 C11 C12 C11 0.6(14) . . . 7_565
C11 C10 C15 C10 -2.6(13) . . . 7_565
C9 C10 C15 C10 176.3(5) . . . 7_565
